data_2224225
loop_
_publ_author_name
'Kim, Hee Jung'
'Singh, Atul P.'
'Kim, Hee-Joon'

_publ_section_title
;
 5,15-Bis(3,5-di-<i>tert</i>-butylphenyl)-10,20-bis(phenylethynyl)porphyrin
;
_journal_coeditor_code HB5134
_journal_issue 12
_journal_name_full 'Acta Crystallographica Section E'
_journal_page_first o3004
_journal_page_last o3005
_journal_paper_doi 10.1107/S1600536809045954
_journal_volume 65
_journal_year 2009
_chemical_formula_iupac 'C64 H62 N4'
_chemical_formula_moiety 'C64 H62 N4'
_chemical_formula_structural 'C64 H62 N4'
_chemical_formula_sum 'C64 H62 N4'
_chemical_formula_weight 887.18
_chemical_name_systematic
;
5,15-Bis(3,5-di-<i>tert</i>-butylphenyl)-10,20-bis(phenylethynyl)porphyrin
;
_space_group_IT_number 2
_symmetry_cell_setting triclinic
_symmetry_space_group_name_Hall '-P 1'
_symmetry_space_group_name_H-M 'P -1'
_atom_sites_solution_hydrogens geom
_atom_sites_solution_primary direct
_atom_sites_solution_secondary difmap
_audit_creation_method SHELXL-97
_cell_angle_alpha 86.236(4)
_cell_angle_beta 80.266(4)
_cell_angle_gamma 82.765(4)
_cell_formula_units_Z 1
_cell_length_a 9.9598(19)
_cell_length_b 10.496(2)
_cell_length_c 13.925(3)
_cell_measurement_reflns_used 4136
_cell_measurement_temperature 213(2)
_cell_measurement_theta_max 23.50
_cell_measurement_theta_min 1.96
_cell_volume 1421.8(5)
_computing_cell_refinement 'SAINT (Bruker, 2003)'
_computing_data_collection 'SMART (Bruker, 2003)'
_computing_data_reduction 'SAINT (Bruker, 2003)'
_computing_molecular_graphics 'SHELXTL  (Sheldrick, 2008)'
_computing_publication_material 'SHELXTL  (Sheldrick, 2008) and PLATON (Spek, 2009)'
_computing_structure_refinement 'SHELXL97 (Sheldrick, 2008)'
_computing_structure_solution 'SHELXS97 (Sheldrick, 2008)'
_diffrn_ambient_temperature 213(2)
_diffrn_measured_fraction_theta_full 0.983
_diffrn_measured_fraction_theta_max 0.983
_diffrn_measurement_device_type 'Bruker SMART CCD'
_diffrn_measurement_method \w
_diffrn_radiation_monochromator graphite
_diffrn_radiation_source 'fine-focus sealed tube'
_diffrn_radiation_type MoK\a
_diffrn_radiation_wavelength 0.71073
_diffrn_reflns_av_R_equivalents 0.1005
_diffrn_reflns_av_sigmaI/netI 0.1254
_diffrn_reflns_limit_h_max 11
_diffrn_reflns_limit_h_min -8
_diffrn_reflns_limit_k_max 11
_diffrn_reflns_limit_k_min -11
_diffrn_reflns_limit_l_max 15
_diffrn_reflns_limit_l_min -11
_diffrn_reflns_number 6144
_diffrn_reflns_theta_full 23.50
_diffrn_reflns_theta_max 23.50
_diffrn_reflns_theta_min 1.96
_exptl_absorpt_coefficient_mu 0.060
_exptl_absorpt_correction_T_max 0.997
_exptl_absorpt_correction_T_min 0.974
_exptl_absorpt_correction_type multi-scan
_exptl_absorpt_process_details '(SADABS; Bruker, 2003)'
_exptl_crystal_colour purple
_exptl_crystal_density_diffrn 1.036
_exptl_crystal_density_method 'not measured'
_exptl_crystal_description needle
_exptl_crystal_F_000 474
_exptl_crystal_size_max 0.45
_exptl_crystal_size_mid 0.10
_exptl_crystal_size_min 0.05
_refine_diff_density_max 1.133
_refine_diff_density_min -0.298
_refine_ls_extinction_method none
_refine_ls_goodness_of_fit_ref 0.988
_refine_ls_hydrogen_treatment constr
_refine_ls_matrix_type full
_refine_ls_number_parameters 363
_refine_ls_number_reflns 4136
_refine_ls_number_restraints 193
_refine_ls_restrained_S_all 0.991
_refine_ls_R_factor_all 0.1664
_refine_ls_R_factor_gt 0.1066
_refine_ls_shift/su_max 0.000
_refine_ls_shift/su_mean 0.000
_refine_ls_structure_factor_coef Fsqd
_refine_ls_weighting_details 'calc w=1/[\s^2^(Fo^2^)+(0.1906P)^2^] where P=(Fo^2^+2Fc^2^)/3'
_refine_ls_weighting_scheme calc
_refine_ls_wR_factor_gt 0.2819
_refine_ls_wR_factor_ref 0.3146
_reflns_number_gt 2068
_reflns_number_total 4136
_reflns_threshold_expression I>2\s(I)
_cod_data_source_file hb5134.cif
_cod_data_source_block I
_cod_depositor_comments
;
The following automatic conversions were performed:
'_symmetry_cell_setting' value 'Triclinic' changed to 'triclinic'
according to '/home/saulius/struct/CIF-dictionaries/cif_core.dic'
dictionary named 'cif_core.dic' version 2.4.1 from 2010-06-29.

Automatic conversion script
Id: cif_fix_enum 1527 2010-12-29 10:47:43Z saulius 

The following automatic conversions were performed:

'_symmetry_cell_setting' value 'Triclinic' changed to 'triclinic'
according to /home/saulius/struct/CIF-dictionaries/cif_core.dic
dictionary named 'cif_core.dic' version 2.4.1 from 2010-06-29.

Automatic conversion script
Id: cif_fix_values 1715 2011-07-08 13:25:40Z adriana 
;
_cod_database_code 2224225
_cod_database_fobs_code 2224225

loop_
_symmetry_equiv_pos_as_xyz
'x, y, z'
'-x, -y, -z'

loop_
_atom_site_type_symbol
_atom_site_label
_atom_site_fract_x
_atom_site_fract_y
_atom_site_fract_z
_atom_site_U_iso_or_equiv
_atom_site_adp_type
_atom_site_calc_flag
_atom_site_refinement_flags
_atom_site_occupancy
_atom_site_disorder_assembly
_atom_site_disorder_group
N N1 0.4997(4) 0.8413(3) 0.5981(3) 0.0445(11) Uani d . 1 . .
H H1A 0.4940 0.9116 0.5616 0.053 Uiso calc R 1 . .
N N2 0.3805(4) 0.9196(3) 0.4184(3) 0.0481(11) Uani d . 1 . .
C C1 0.5695(5) 0.8204(4) 0.6753(3) 0.0429(13) Uani d . 1 . .
C C2 0.5537(6) 0.6929(5) 0.7151(4) 0.0529(14) Uani d . 1 . .
H H2 0.5907 0.6530 0.7689 0.063 Uiso calc R 1 . .
C C3 0.4771(6) 0.6413(5) 0.6622(4) 0.0600(16) Uani d . 1 . .
H H3 0.4511 0.5578 0.6718 0.072 Uiso calc R 1 . .
C C4 0.4409(5) 0.7342(4) 0.5880(4) 0.0449(13) Uani d . 1 . .
C C5 0.3646(5) 0.7155(4) 0.5160(4) 0.0482(13) Uani d . 1 . .
C C6 0.3377(5) 0.8019(5) 0.4380(4) 0.0468(13) Uani d . 1 . .
C C7 0.2576(6) 0.7764(5) 0.3646(4) 0.0577(15) Uani d . 1 . .
H H7 0.2154 0.7020 0.3608 0.069 Uiso calc R 1 . .
C C8 0.2563(6) 0.8818(5) 0.3030(4) 0.0564(15) Uani d . 1 . .
H H8 0.2137 0.8929 0.2472 0.068 Uiso calc R 1 . .
C C9 0.3299(5) 0.9725(4) 0.3367(3) 0.0409(12) Uani d . 1 . .
C C10 0.3527(5) 1.0946(5) 0.2919(3) 0.0470(13) Uani d . 1 . .
C C11 0.3101(6) 0.5928(5) 0.5201(4) 0.0557(14) Uani d . 1 . .
C C12 0.2674(6) 0.4937(5) 0.5260(4) 0.0606(16) Uani d . 1 . .
C C13 0.2183(6) 0.3674(5) 0.5331(4) 0.0584(15) Uani d . 1 . .
C C14 0.2721(6) 0.2699(5) 0.5915(4) 0.0605(15) Uani d . 1 . .
H H14 0.3410 0.2849 0.6265 0.073 Uiso calc R 1 . .
C C15 0.1152(6) 0.3433(5) 0.4811(4) 0.0626(16) Uani d . 1 . .
H H15 0.0781 0.4072 0.4393 0.075 Uiso calc R 1 . .
C C16 0.2265(7) 0.1512(5) 0.5990(5) 0.0712(18) Uani d . 1 . .
H H16 0.2655 0.0850 0.6381 0.085 Uiso calc R 1 . .
C C17 0.0704(7) 0.2243(6) 0.4930(4) 0.0760(19) Uani d . 1 . .
H H17 -0.0007 0.2083 0.4605 0.091 Uiso calc R 1 . .
C C18 0.1249(8) 0.1287(6) 0.5501(5) 0.0757(19) Uani d . 1 . .
H H18 0.0929 0.0475 0.5558 0.091 Uiso calc R 1 . .
C C19 0.2853(6) 1.1365(5) 0.2057(4) 0.0511(14) Uani d . 1 . .
C C20 0.1439(6) 1.1470(5) 0.2137(4) 0.0636(16) Uani d . 1 . .
H H20 0.0914 1.1283 0.2745 0.076 Uiso calc R 1 . .
C C21 0.3627(6) 1.1657(4) 0.1160(4) 0.0541(14) Uani d . 1 . .
H H21 0.4586 1.1596 0.1104 0.065 Uiso calc R 1 . .
C C22 0.0761(6) 1.1849(6) 0.1337(4) 0.0704(17) Uani d . 1 A .
C C23 0.3015(6) 1.2037(5) 0.0341(4) 0.0612(15) Uani d . 1 B .
C C24 0.1597(6) 1.2114(6) 0.0466(4) 0.0714(18) Uani d . 1 . .
H H24 0.1172 1.2366 -0.0081 0.086 Uiso calc R 1 . .
C C25 -0.0782(7) 1.2010(8) 0.1463(5) 0.090(2) Uani d D 1 . .
C C26A -0.1491(10) 1.1396(11) 0.2354(9) 0.077(3) Uani d PDU 0.661(13) A 1
H H26A -0.1029 1.0541 0.2459 0.115 Uiso calc PR 0.661(13) A 1
H H26B -0.2433 1.1337 0.2283 0.115 Uiso calc PR 0.661(13) A 1
H H26C -0.1479 1.1907 0.2908 0.115 Uiso calc PR 0.661(13) A 1
C C27A -0.1397(14) 1.3240(12) 0.1232(13) 0.118(5) Uani d PDU 0.661(13) A 1
H H27A -0.2385 1.3240 0.1324 0.178 Uiso calc PR 0.661(13) A 1
H H27B -0.1063 1.3481 0.0558 0.178 Uiso calc PR 0.661(13) A 1
H H27C -0.1171 1.3852 0.1655 0.178 Uiso calc PR 0.661(13) A 1
C C28A -0.1218(15) 1.1113(16) 0.0638(12) 0.147(6) Uani d PDU 0.661(13) A 1
H H28A -0.0845 1.0225 0.0739 0.221 Uiso calc PR 0.661(13) A 1
H H28B -0.0852 1.1424 -0.0013 0.221 Uiso calc PR 0.661(13) A 1
H H28C -0.2209 1.1172 0.0711 0.221 Uiso calc PR 0.661(13) A 1
C C26B -0.125(4) 1.110(3) 0.176(3) 0.156(15) Uani d PDU 0.339(13) A 2
H H26D -0.2235 1.1246 0.1789 0.234 Uiso calc PR 0.339(13) A 2
H H26E -0.1041 1.0889 0.2416 0.234 Uiso calc PR 0.339(13) A 2
H H26F -0.0867 1.0400 0.1344 0.234 Uiso calc PR 0.339(13) A 2
C C27B -0.121(3) 1.3362(18) 0.2041(19) 0.109(9) Uani d PDU 0.339(13) A 2
H H27D -0.0753 1.4043 0.1668 0.164 Uiso calc PR 0.339(13) A 2
H H27E -0.0933 1.3249 0.2679 0.164 Uiso calc PR 0.339(13) A 2
H H27F -0.2195 1.3590 0.2115 0.164 Uiso calc PR 0.339(13) A 2
C C28B -0.117(3) 1.263(3) 0.048(2) 0.153(12) Uani d PDU 0.339(13) A 2
H H28D -0.0526 1.3227 0.0203 0.229 Uiso calc PR 0.339(13) A 2
H H28E -0.2091 1.3088 0.0598 0.229 Uiso calc PR 0.339(13) A 2
H H28F -0.1147 1.1962 0.0025 0.229 Uiso calc PR 0.339(13) A 2
C C29 0.3836(7) 1.2398(6) -0.0623(4) 0.0763(18) Uani d U 1 . .
C C30A 0.495(6) 1.131(5) -0.084(4) 0.094(9) Uani d PDU 0.121(8) B 1
H H30A 0.5050 1.0805 -0.0243 0.141 Uiso calc PR 0.121(8) B 1
H H30B 0.5801 1.1652 -0.1102 0.141 Uiso calc PR 0.121(8) B 1
H H30C 0.4709 1.0776 -0.1311 0.141 Uiso calc PR 0.121(8) B 1
C C31A 0.294(5) 1.274(6) -0.138(4) 0.089(10) Uani d PDU 0.121(8) B 1
H H31A 0.3509 1.2927 -0.2001 0.134 Uiso calc PR 0.121(8) B 1
H H31B 0.2299 1.3483 -0.1193 0.134 Uiso calc PR 0.121(8) B 1
H H31C 0.2446 1.2018 -0.1446 0.134 Uiso calc PR 0.121(8) B 1
C C32A 0.445(7) 1.358(5) -0.035(5) 0.110(10) Uani d PDU 0.121(8) B 1
H H32A 0.5169 1.3299 0.0039 0.165 Uiso calc PR 0.121(8) B 1
H H32B 0.3740 1.4150 0.0026 0.165 Uiso calc PR 0.121(8) B 1
H H32C 0.4841 1.4041 -0.0938 0.165 Uiso calc PR 0.121(8) B 1
C C30B 0.3606(9) 1.1477(8) -0.1410(5) 0.092(3) Uani d PDU 0.879(8) B 2
H H30D 0.4134 1.1703 -0.2035 0.138 Uiso calc PR 0.879(8) B 2
H H30E 0.2640 1.1563 -0.1463 0.138 Uiso calc PR 0.879(8) B 2
H H30F 0.3903 1.0595 -0.1217 0.138 Uiso calc PR 0.879(8) B 2
C C31B 0.3428(10) 1.3783(8) -0.0936(6) 0.109(3) Uani d PDU 0.879(8) B 2
H H31D 0.3979 1.3990 -0.1557 0.163 Uiso calc PR 0.879(8) B 2
H H31E 0.3579 1.4346 -0.0449 0.163 Uiso calc PR 0.879(8) B 2
H H31F 0.2466 1.3899 -0.1003 0.163 Uiso calc PR 0.879(8) B 2
C C32B 0.5416(8) 1.2160(9) -0.0616(5) 0.086(2) Uani d PDU 0.879(8) B 2
H H32D 0.5902 1.2415 -0.1249 0.130 Uiso calc PR 0.879(8) B 2
H H32E 0.5680 1.1255 -0.0475 0.130 Uiso calc PR 0.879(8) B 2
H H32F 0.5645 1.2664 -0.0120 0.130 Uiso calc PR 0.879(8) B 2

loop_
_atom_site_aniso_label
_atom_site_aniso_U_11
_atom_site_aniso_U_22
_atom_site_aniso_U_33
_atom_site_aniso_U_12
_atom_site_aniso_U_13
_atom_site_aniso_U_23
N1 0.048(3) 0.031(2) 0.050(3) -0.0016(18) -0.004(2) 0.0123(18)
N2 0.053(3) 0.039(2) 0.050(3) -0.0027(19) -0.002(2) 0.0033(19)
C1 0.043(3) 0.033(3) 0.046(3) 0.006(2) -0.001(2) 0.012(2)
C2 0.057(4) 0.043(3) 0.059(3) -0.008(3) -0.014(3) 0.014(3)
C3 0.058(4) 0.047(3) 0.071(4) -0.009(3) -0.006(3) 0.026(3)
C4 0.050(3) 0.032(3) 0.048(3) -0.005(2) 0.005(3) 0.006(2)
C5 0.049(3) 0.041(3) 0.051(3) -0.007(2) -0.002(3) 0.006(2)
C6 0.035(3) 0.050(3) 0.051(3) -0.001(2) 0.001(2) -0.002(2)
C7 0.061(4) 0.055(3) 0.059(4) -0.021(3) -0.006(3) 0.004(3)
C8 0.061(4) 0.066(4) 0.043(3) -0.014(3) -0.006(3) 0.000(3)
C9 0.035(3) 0.039(3) 0.046(3) 0.000(2) -0.004(2) 0.001(2)
C10 0.043(3) 0.050(3) 0.043(3) 0.003(2) 0.000(2) -0.001(2)
C11 0.059(4) 0.046(3) 0.060(4) -0.014(3) -0.004(3) 0.011(3)
C12 0.071(4) 0.046(3) 0.062(4) -0.012(3) -0.001(3) 0.008(3)
C13 0.056(4) 0.043(3) 0.071(4) -0.009(3) 0.007(3) -0.008(3)
C14 0.055(4) 0.049(3) 0.075(4) -0.007(3) -0.004(3) -0.001(3)
C15 0.071(4) 0.054(3) 0.059(4) -0.006(3) -0.004(3) 0.000(3)
C16 0.065(4) 0.044(3) 0.093(5) 0.001(3) 0.009(4) 0.011(3)
C17 0.090(5) 0.084(5) 0.058(4) -0.038(4) 0.000(3) -0.014(3)
C18 0.080(5) 0.055(4) 0.085(5) -0.020(3) 0.016(4) -0.008(4)
C19 0.053(4) 0.052(3) 0.046(3) 0.003(3) -0.008(3) -0.005(2)
C20 0.049(4) 0.076(4) 0.057(4) 0.011(3) 0.004(3) -0.001(3)
C21 0.054(4) 0.053(3) 0.049(3) 0.007(3) -0.002(3) -0.003(2)
C22 0.057(4) 0.086(4) 0.061(4) 0.020(3) -0.010(3) 0.000(3)
C23 0.062(4) 0.062(3) 0.057(4) 0.011(3) -0.018(3) 0.004(3)
C24 0.063(5) 0.095(4) 0.050(4) 0.024(3) -0.015(3) 0.000(3)
C25 0.054(5) 0.121(6) 0.086(5) 0.029(4) -0.020(4) 0.009(4)
C26A 0.038(5) 0.093(6) 0.096(7) -0.002(4) -0.014(5) 0.018(5)
C27A 0.097(8) 0.117(8) 0.135(9) 0.002(6) -0.020(7) 0.011(7)
C28A 0.109(9) 0.171(10) 0.167(10) -0.024(7) -0.031(7) -0.014(8)
C26B 0.149(17) 0.162(17) 0.157(17) -0.013(10) -0.031(10) 0.002(10)
C27B 0.099(11) 0.111(11) 0.114(12) -0.006(8) -0.015(9) 0.000(9)
C28B 0.147(15) 0.165(15) 0.148(14) -0.006(9) -0.037(9) -0.006(9)
C29 0.081(4) 0.089(4) 0.048(3) 0.016(3) -0.002(3) 0.004(3)
C30A 0.089(12) 0.096(11) 0.092(13) 0.003(8) -0.010(9) 0.002(9)
C31A 0.087(12) 0.095(14) 0.085(12) -0.007(8) -0.015(9) 0.005(9)
C32A 0.112(15) 0.112(12) 0.106(15) -0.011(9) -0.021(10) -0.012(10)
C30B 0.083(5) 0.133(6) 0.052(4) 0.007(4) 0.000(3) -0.010(4)
C31B 0.114(6) 0.108(5) 0.089(5) -0.002(4) 0.002(5) 0.039(4)
C32B 0.083(5) 0.122(6) 0.045(4) 0.001(4) 0.003(3) 0.009(4)

loop_
_atom_type_symbol
_atom_type_description
_atom_type_scat_dispersion_real
_atom_type_scat_dispersion_imag
_atom_type_scat_source
C C 0.0033 0.0016 'International Tables Vol C Tables 4.2.6.8 and 6.1.1.4'
H H 0.0000 0.0000 'International Tables Vol C Tables 4.2.6.8 and 6.1.1.4'
N N 0.0061 0.0033 'International Tables Vol C Tables 4.2.6.8 and 6.1.1.4'

loop_
_geom_angle_atom_site_label_1
_geom_angle_atom_site_label_2
_geom_angle_atom_site_label_3
_geom_angle_site_symmetry_1
_geom_angle_site_symmetry_3
_geom_angle
_geom_angle_publ_flag
C4 N1 C1 . . 108.7(4) ?
C6 N2 C9 . . 107.9(4) ?
N1 C1 C10 . 2_676 126.7(4) ?
N1 C1 C2 . . 107.9(5) ?
C10 C1 C2 2_676 . 125.4(5) ?
C3 C2 C1 . . 107.4(5) ?
C2 C3 C4 . . 108.6(5) ?
N1 C4 C5 . . 126.4(4) ?
N1 C4 C3 . . 107.4(5) ?
C5 C4 C3 . . 126.1(5) ?
C4 C5 C6 . . 126.8(4) ?
C4 C5 C11 . . 116.8(4) ?
C6 C5 C11 . . 116.4(5) ?
N2 C6 C5 . . 126.7(5) ?
N2 C6 C7 . . 109.1(4) ?
C5 C6 C7 . . 124.2(5) ?
C8 C7 C6 . . 105.9(5) ?
C7 C8 C9 . . 108.7(5) ?
N2 C9 C8 . . 108.4(4) ?
N2 C9 C10 . . 125.5(5) ?
C8 C9 C10 . . 126.0(5) ?
C1 C10 C9 2_676 . 124.6(5) ?
C1 C10 C19 2_676 . 117.9(4) ?
C9 C10 C19 . . 117.4(5) ?
C12 C11 C5 . . 178.0(6) ?
C11 C12 C13 . . 178.2(6) ?
C14 C13 C15 . . 118.9(5) ?
C14 C13 C12 . . 120.2(6) ?
C15 C13 C12 . . 120.9(5) ?
C16 C14 C13 . . 120.7(6) ?
C17 C15 C13 . . 118.2(6) ?
C18 C16 C14 . . 120.3(6) ?
C18 C17 C15 . . 122.4(7) ?
C17 C18 C16 . . 119.4(6) ?
C20 C19 C21 . . 118.9(5) ?
C20 C19 C10 . . 120.3(5) ?
C21 C19 C10 . . 120.8(5) ?
C19 C20 C22 . . 122.2(5) ?
C23 C21 C19 . . 121.6(5) ?
C24 C22 C20 . . 115.8(6) ?
C24 C22 C25 . . 123.6(6) ?
C20 C22 C25 . . 120.6(5) ?
C24 C23 C21 . . 116.7(5) ?
C24 C23 C29 . . 121.1(5) ?
C21 C23 C29 . . 122.1(6) ?
C22 C24 C23 . . 124.8(6) ?
C26B C25 C27A . . 131(2) ?
C26B C25 C26A . . 36.7(19) ?
C27A C25 C26A . . 113.9(9) ?
C26B C25 C22 . . 113(2) ?
C27A C25 C22 . . 115.8(9) ?
C26A C25 C22 . . 115.9(6) ?
C26B C25 C28B . . 117(2) ?
C27A C25 C28B . . 48.9(12) ?
C26A C25 C28B . . 136.7(14) ?
C22 C25 C28B . . 106.5(13) ?
C26B C25 C27B . . 120(2) ?
C27A C25 C27B . . 45.0(9) ?
C26A C25 C27B . . 85.5(11) ?
C22 C25 C27B . . 102.9(11) ?
C28B C25 C27B . . 93.6(14) ?
C26B C25 C28A . . 64(2) ?
C27A C25 C28A . . 102.6(10) ?
C26A C25 C28A . . 98.7(9) ?
C22 C25 C28A . . 107.1(7) ?
C28B C25 C28A . . 59.0(12) ?
C27B C25 C28A . . 143.9(12) ?
C30A C29 C31A . . 116(3) ?
C30A C29 C23 . . 106(2) ?
C31A C29 C23 . . 112(2) ?
C30A C29 C31B . . 142(2) ?
C31A C29 C31B . . 58(2) ?
C23 C29 C31B . . 111.3(5) ?
C30A C29 C30B . . 65(2) ?
C31A C29 C30B . . 54(2) ?
C23 C29 C30B . . 109.0(6) ?
C31B C29 C30B . . 110.0(6) ?
C30A C29 C32B . . 44(2) ?
C31A C29 C32B . . 136(2) ?
C23 C29 C32B . . 112.4(5) ?
C31B C29 C32B . . 110.1(7) ?
C30B C29 C32B . . 103.9(6) ?
C30A C29 C32A . . 110(3) ?
C31A C29 C32A . . 112(3) ?
C23 C29 C32A . . 101(2) ?
C31B C29 C32A . . 54(2) ?
C30B C29 C32A . . 150(2) ?
C32B C29 C32A . . 66(2) ?
C25 C26A H26A . . 110.0(10) ?
C25 C26A H26B . . 109.0(10) ?
C25 C26A H26C . . 109.0(10) ?
H26A C26A H26B . . 109.0(10) ?
H26A C26A H26C . . 109.0(10) ?
H26B C26A H26C . . 109.0(10) ?
C25 C27A H27A . . 109.0(10) ?
C25 C27A H27B . . 110.0(10) ?
C25 C27A H27C . . 109.0(10) ?
H27A C27A H27B . . 109.0(10) ?
H27A C27A H27C . . 109.0(10) ?
H27B C27A H27C . . 109.0(10) ?
C25 C28A H28A . . 109.0(10) ?
C25 C28A H28B . . 109.0(10) ?
C25 C28A H28C . . 109.0(10) ?
H28A C28A H28B . . 109(2) ?
H28A C28A H28C . . 110(2) ?
H28B C28A H28C . . 109(2) ?
C23 C29 C30A . . 106(2) ?
C23 C29 C31A . . 111(2) ?
C23 C29 C32A . . 101(2) ?
C30A C29 C31A . . 116(3) ?
C30A C29 C32A . . 110(3) ?
C31A C29 C32A . . 112(3) ?
C29 C30A H30A . . 109(5) ?
C29 C30A H30B . . 109(5) ?
C29 C30A H30C . . 109(5) ?
H30A C30A H30B . . 110(5) ?
H30A C30A H30C . . 110(5) ?
H30B C30A H30C . . 110(5) ?
C29 C31A H31A . . 109(5) ?
C29 C31A H31B . . 110(5) ?
C29 C31A H31C . . 109(5) ?
H31A C31A H31B . . 110(5) ?
H31A C31A H31C . . 109(5) ?
H31B C31A H31C . . 110(5) ?
C29 C32A H32A . . 110(5) ?
C29 C32A H32B . . 110(5) ?
C29 C32A H32C . . 110(5) ?
H32A C32A H32B . . 109(6) ?
H32A C32A H32C . . 109(6) ?
H32B C32A H32C . . 109(6) ?

loop_
_geom_bond_atom_site_label_1
_geom_bond_atom_site_label_2
_geom_bond_site_symmetry_2
_geom_bond_distance
_geom_bond_publ_flag
N1 C4 . 1.357(6) ?
N1 C1 . 1.367(6) ?
N2 C6 . 1.354(6) ?
N2 C9 . 1.378(6) ?
C1 C10 2_676 1.397(7) ?
C1 C2 . 1.431(6) ?
C2 C3 . 1.329(7) ?
C3 C4 . 1.433(7) ?
C4 C5 . 1.393(7) ?
C5 C6 . 1.407(7) ?
C5 C11 . 1.454(7) ?
C6 C7 . 1.455(7) ?
C7 C8 . 1.355(7) ?
C8 C9 . 1.420(7) ?
C9 C10 . 1.415(6) ?
C10 C1 2_676 1.397(7) ?
C10 C19 . 1.488(7) ?
C11 C12 . 1.164(7) ?
C12 C13 . 1.462(7) ?
C13 C14 . 1.377(8) ?
C13 C15 . 1.409(8) ?
C14 C16 . 1.371(7) ?
C15 C17 . 1.369(8) ?
C16 C18 . 1.364(9) ?
C17 C18 . 1.355(9) ?
C19 C20 . 1.385(7) ?
C19 C21 . 1.390(7) ?
C20 C22 . 1.408(8) ?
C21 C23 . 1.395(7) ?
C22 C24 . 1.383(8) ?
C22 C25 . 1.506(9) ?
C23 C24 . 1.386(8) ?
C23 C29 . 1.502(8) ?
C25 C26B . 1.14(3) ?
C25 C27A . 1.400(13) ?
C25 C26A . 1.473(12) ?
C25 C28B . 1.57(3) ?
C25 C27B . 1.651(16) ?
C25 C28A . 1.676(16) ?
C29 C30A . 1.49(4) ?
C29 C31A . 1.49(4) ?
C29 C31B . 1.515(9) ?
C29 C30B . 1.570(10) ?
C29 C32B . 1.563(10) ?
C29 C32A . 1.55(5) ?
N1 H1A . 0.869(3) ?
C2 H2 . 0.941(6) ?
C3 H3 . 0.940(5) ?
C8 H8 . 0.940(6) ?
C14 H14 . 0.940(6) ?
C15 H15 . 0.940(5) ?
C16 H16 . 0.940(6) ?
C17 H17 . 0.940(7) ?
C18 H18 . 0.941(7) ?
C20 H20 . 0.940(5) ?
C21 H21 . 0.939(6) ?
C24 H24 . 0.940(6) ?
C26A H26A . 0.970(10) ?
C26A H26B . 0.970(10) ?
C26A H26C . 0.970(10) ?
C27A H27A . 0.970(10) ?
C27A H27B . 0.97(2) ?
C27A H27C . 0.97(2) ?
C28A H28A . 0.97(2) ?
C28A H28B . 0.97(2) ?
C28A H28C . 0.970(10) ?
C30A H30A . 0.97(5) ?
C30A H30B . 0.97(6) ?
C30A H30C . 0.97(6) ?
C31A H31A . 0.97(5) ?
C31A H31B . 0.96(5) ?
C31A H31C . 0.97(6) ?
C32A H32A . 0.97(7) ?
C32A H32B . 0.97(6) ?
C32A H32C . 0.97(6) ?
N1 H1A . 0.869(3) ?
C2 H2 . 0.941(6) ?

loop_
_geom_hbond_atom_site_label_D
_geom_hbond_atom_site_label_H
_geom_hbond_atom_site_label_A
_geom_hbond_site_symmetry_A
_geom_hbond_distance_DH
_geom_hbond_distance_HA
_geom_hbond_distance_DA
_geom_hbond_angle_DHA
N1 H1A N2 . 0.87 2.44 2.972(6) 120
N1 H1A N2 2_676 0.87 2.35 2.891(5) 121
